data_7705717
loop_
_publ_author_name
'Koehne, Ingo'
'Lik, Artur'
'Gerstel, Miriam'
'Bruhn, Clemens'
'Reithmaier, Johann Peter'
'Benyoucef, Mohamed'
'Pietschnig, Rudolf'

_publ_section_title
;
 Functionalised phosphonate ester supported lanthanide (Ln = La, Nd, Dy,
 Er) complexes.
;
_journal_issue 46
_journal_name_full 'Dalton transactions (Cambridge, England : 2003)'
_journal_page_first 16683
_journal_page_last 16692
_journal_paper_doi 10.1039/d0dt03047c
_journal_volume 49
_journal_year 2020
_chemical_formula_moiety 'C78 H120 Br6 Cl6 La2 O18 P6'
_chemical_formula_sum 'C78 H120 Br6 Cl6 La2 O18 P6'
_chemical_formula_weight 2501.53
_space_group_crystal_system monoclinic
_space_group_IT_number 14
_space_group_name_Hall '-P 2ybc'
_space_group_name_H-M_alt 'P 1 21/c 1'
_atom_sites_solution_hydrogens geom
_audit_creation_date 2020-04-08
_audit_creation_method
;
Olex2 1.2
(compiled 2018.05.29 svn.r3508 for OlexSys, GUI svn.r5506)
;
_audit_update_record
;
2020-10-08 deposited with the CCDC.	2020-10-14 downloaded from the CCDC.
;
_cell_angle_alpha 90
_cell_angle_beta 116.555(3)
_cell_angle_gamma 90
_cell_formula_units_Z 2
_cell_length_a 14.0316(6)
_cell_length_b 28.3123(14)
_cell_length_c 14.2123(6)
_cell_measurement_reflns_used 32101
_cell_measurement_temperature 100(2)
_cell_measurement_theta_max 27.49
_cell_measurement_theta_min 1.44
_cell_volume 5050.4(4)
_computing_cell_refinement 'X-Area Recipe 1.33.0.0 (STOE, 2015)'
_computing_data_collection 'X-Area WinXpose 2.0.22.0 (STOE, 2016)'
_computing_data_reduction
;
X-Area Integrate 1.71.0.0 (STOE, 2016)
X-Area LANA 1.71.4.0 (STOE, 2017)
;
_computing_molecular_graphics 'Mercury (P. A. Wood et al., 2020)'
_computing_publication_material
;
STOE & Cie GmbH, X-Area, software package for collecting single-crystal or
multi-domain crystal data on STOE area-detector diffractometers, for image 
processing, for the correction and scaling of reflection intensities and 
for outlier rejection, version 1.77, Darmstadt 2016
;
_computing_structure_refinement 'ShelXL (Sheldrick, 2015)'
_computing_structure_solution 'SHELXT 2014/5 (Sheldrick, 2014)'
_diffrn_ambient_temperature 100.15
_diffrn_detector_area_resol_mean 6.67
_diffrn_measured_fraction_theta_full 0.999
_diffrn_measured_fraction_theta_max 0.990
_diffrn_measurement_device_type 'STOE IPDS II'
_diffrn_measurement_method 'rotation method, \w scans'
_diffrn_radiation_type MoK\a
_diffrn_radiation_wavelength 0.71073
_diffrn_reflns_av_R_equivalents 0.0387
_diffrn_reflns_av_unetI/netI 0.0386
_diffrn_reflns_Laue_measured_fraction_full 0.999
_diffrn_reflns_Laue_measured_fraction_max 0.990
_diffrn_reflns_limit_h_max 14
_diffrn_reflns_limit_h_min -17
_diffrn_reflns_limit_k_max 35
_diffrn_reflns_limit_k_min -35
_diffrn_reflns_limit_l_max 18
_diffrn_reflns_limit_l_min -17
_diffrn_reflns_number 24997
_diffrn_reflns_point_group_measured_fraction_full 0.999
_diffrn_reflns_point_group_measured_fraction_max 0.990
_diffrn_reflns_theta_full 25.242
_diffrn_reflns_theta_max 26.823
_diffrn_reflns_theta_min 1.438
_exptl_absorpt_coefficient_mu 3.520
_exptl_absorpt_correction_T_max 0.7484
_exptl_absorpt_correction_T_min 0.2507
_exptl_absorpt_correction_type multi-scan
_exptl_absorpt_process_details
;
STOE X-Red32, absorption correction by Gaussian integration, analogous to
P. Coppens, "The Evaluation of Absorption and Extinction in Single-Crystal
Structure Analysis", published in: F. R. Ahmed (Editor), "Crystallographic
Computing", Munksgaard, Copenhagen (1970), 255 - 270.
Afterwards scaling of reflection intensities was performed within STOE LANA.
J. Koziskova, F. Hahn, J. Richter, J. Kozisek, "Comparison of different
absorption corrections on the model structure of tetrakis(\m~2~-acetato)-
diaqua-di-copper(II)", Acta Chimica Slovaca, vol. 9, no. 2, 2016, pp. 136 - 140.
;
_exptl_crystal_colour colorless
_exptl_crystal_density_diffrn 1.645
_exptl_crystal_density_method 'not measured'
_exptl_crystal_description plate
_exptl_crystal_F_000 2496
_exptl_crystal_size_max 0.32
_exptl_crystal_size_mid 0.157
_exptl_crystal_size_min 0.04
_refine_diff_density_max 1.458
_refine_diff_density_min -1.341
_refine_diff_density_rms 0.142
_refine_ls_extinction_method none
_refine_ls_goodness_of_fit_ref 1.110
_refine_ls_hydrogen_treatment constr
_refine_ls_matrix_type full
_refine_ls_number_parameters 574
_refine_ls_number_reflns 10707
_refine_ls_number_restraints 105
_refine_ls_restrained_S_all 1.106
_refine_ls_R_factor_all 0.0749
_refine_ls_R_factor_gt 0.0531
_refine_ls_shift/su_max 0.001
_refine_ls_shift/su_mean 0.000
_refine_ls_structure_factor_coef Fsqd
_refine_ls_weighting_details 'w=1/[\s^2^(Fo^2^)+(0.0383P)^2^+32.9791P] where P=(Fo^2^+2Fc^2^)/3'
_refine_ls_weighting_scheme calc
_refine_ls_wR_factor_gt 0.1195
_refine_ls_wR_factor_ref 0.1346
_reflns_Friedel_coverage 0.000
_reflns_number_gt 8482
_reflns_number_total 10707
_reflns_threshold_expression 'I > 2\s(I)'
_cod_data_source_file d0dt03047c2.cif
_cod_data_source_block i2939
_cod_depositor_comments 'Adding full bibliography for 7705708--7705721.cif.'
_cod_database_code 7705717
_shelx_shelxl_version_number 2017/1
_shelx_space_group_comment
;
The symmetry employed for this shelxl refinement is uniquely defined
by the following loop, which should always be used as a source of
symmetry information in preference to the above space-group names.
They are only intended as comments.
;
_shelx_estimated_absorpt_t_max 0.872
_shelx_estimated_absorpt_t_min 0.399
_olex2_refinement_description
;
1. Fixed Uiso
 At 1.2 times of:
  All C(H) groups, All C(H,H) groups
 At 1.5 times of:
  All C(H,H,H) groups
2. Uiso/Uaniso restraints and constraints
O9A \\sim C34 \\sim C35 \\sim C36 \\sim C34A \\sim C35A \\sim C36A: within 2A
with sigma of 0.04 and sigma for terminal atoms of 0.08
3. Rigid body (RIGU) restrains
 O9A, C34, C35, C36, C34A, C35A, C36A
 with sigma for 1-2 distances of 0.004 and sigma for 1-3 distances of 0.004
4. Same fragment restrains
{O9A, C34A, C35A, C36A} sigma for 1-2: 0.02, 1-3: 0.04
as
{O9, C34, C35, C36}
5. Others
 Sof(O9A)=Sof(C34A)=Sof(H34A)=Sof(C35A)=Sof(H35D)=Sof(H35E)=Sof(H35F)=
 Sof(C36A)=Sof(H36D)=Sof(H36E)=Sof(H36F)=1-FVAR(1)
 Sof(O9)=Sof(C34)=Sof(H34)=Sof(C35)=Sof(H35A)=Sof(H35B)=Sof(H35C)=Sof(C36)=
 Sof(H36A)=Sof(H36B)=Sof(H36C)=FVAR(1)
6.a Ternary CH refined with riding coordinates:
 C34(H34), C34A(H34A), C8(H8), C11(H11), C21(H21), C24(H24), C37(H37)
6.b Secondary CH2 refined with riding coordinates:
 C1(H1A,H1B), C14(H14A,H14B), C27(H27A,H27B)
6.c Aromatic/amide H refined with riding coordinates:
 C3(H3), C6(H6), C7(H7), C16(H16), C17(H17), C19(H19), C20(H20), C29(H29),
 C30(H30), C32(H32), C33(H33), C4(H4)
6.d Idealised Me refined as rotating group:
 C35(H35A,H35B,H35C), C36(H36A,H36B,H36C), C35A(H35D,H35E,H35F), C36A(H36D,
 H36E,H36F), C10(H10A,H10B,H10C), C9(H9A,H9B,H9C), C12(H12A,H12B,H12C),
 C13(H13A,H13B,H13C), C22(H22A,H22B,H22C), C23(H23A,H23B,H23C), C25(H25A,H25B,
 H25C), C26(H26A,H26B,H26C), C38(H38A,H38B,H38C), C39(H39A,H39B,H39C)
;
_olex2_submission_special_instructions 'No special instructions were received'

loop_
_space_group_symop_operation_xyz
'x, y, z'
'-x, y+1/2, -z+1/2'
'-x, -y, -z'
'x, -y-1/2, z-1/2'

loop_
_atom_site_label
_atom_site_type_symbol
_atom_site_fract_x
_atom_site_fract_y
_atom_site_fract_z
_atom_site_U_iso_or_equiv
_atom_site_adp_type
_atom_site_occupancy
_atom_site_site_symmetry_order
_atom_site_calc_flag
_atom_site_refinement_flags_posn
_atom_site_refinement_flags_adp
_atom_site_refinement_flags_occupancy
_atom_site_disorder_assembly
_atom_site_disorder_group
O9 O 0.3529(10) 0.3247(4) 0.7206(9) 0.032(2) Uani 0.625(12) 1 d D . P A 1
C34 C 0.4369(11) 0.3449(4) 0.6990(10) 0.042(3) Uani 0.625(12) 1 d D U P A 1
H34 H 0.474321 0.370501 0.751163 0.050 Uiso 0.625(12) 1 calc R . P A 1
C35 C 0.5134(12) 0.3053(6) 0.7134(10) 0.074(5) Uani 0.625(12) 1 d D U P A 1
H35A H 0.475727 0.279509 0.665162 0.111 Uiso 0.625(12) 1 calc GR . P A 1
H35B H 0.543233 0.293888 0.786087 0.111 Uiso 0.625(12) 1 calc GR . P A 1
H35C H 0.571075 0.316772 0.698393 0.111 Uiso 0.625(12) 1 calc GR . P A 1
C36 C 0.3881(11) 0.3649(5) 0.5925(9) 0.057(3) Uani 0.625(12) 1 d D U P A 1
H36A H 0.339384 0.341757 0.543246 0.086 Uiso 0.625(12) 1 calc GR . P A 1
H36B H 0.443947 0.372842 0.571584 0.086 Uiso 0.625(12) 1 calc GR . P A 1
H36C H 0.348433 0.393566 0.591553 0.086 Uiso 0.625(12) 1 calc GR . P A 1
O9A O 0.3482(18) 0.3127(8) 0.7404(16) 0.035(4) Uani 0.375(12) 1 d D U P A 2
C34A C 0.3814(19) 0.3307(7) 0.6631(14) 0.049(5) Uani 0.375(12) 1 d D U P A 2
H34A H 0.344514 0.361232 0.633151 0.059 Uiso 0.375(12) 1 calc R . P A 2
C35A C 0.5003(19) 0.3384(8) 0.721(2) 0.064(6) Uani 0.375(12) 1 d D U P A 2
H35D H 0.527354 0.346503 0.669887 0.096 Uiso 0.375(12) 1 calc GR . P A 2
H35E H 0.534976 0.309440 0.758002 0.096 Uiso 0.375(12) 1 calc GR . P A 2
H35F H 0.515712 0.364247 0.771162 0.096 Uiso 0.375(12) 1 calc GR . P A 2
C36A C 0.352(2) 0.2948(8) 0.5784(14) 0.081(8) Uani 0.375(12) 1 d D U P A 2
H36D H 0.359023 0.308415 0.518643 0.121 Uiso 0.375(12) 1 calc GR . P A 2
H36E H 0.277461 0.285097 0.555673 0.121 Uiso 0.375(12) 1 calc GR . P A 2
H36F H 0.398397 0.267305 0.605037 0.121 Uiso 0.375(12) 1 calc GR . P A 2
La1 La 0.39328(2) 0.48030(2) 0.81841(2) 0.02504(9) Uani 1 1 d . . . . .
Cl1 Cl 0.23896(15) 0.46405(8) 0.61597(12) 0.0605(6) Uani 1 1 d . . . . .
Br1 Br 0.87723(8) 0.70485(4) 0.67467(8) 0.0808(3) Uani 1 1 d . . . . .
C1 C 0.5645(5) 0.5932(3) 0.7752(5) 0.0459(17) Uani 1 1 d . . . . .
H1A H 0.569380 0.605889 0.842076 0.055 Uiso 1 1 calc R . . . .
H1B H 0.594829 0.560894 0.789985 0.055 Uiso 1 1 calc R . . . .
P1 P 0.42792(14) 0.58811(6) 0.68636(12) 0.0372(4) Uani 1 1 d . . . . .
P2 P 0.17519(11) 0.52780(6) 0.87945(10) 0.0276(3) Uani 1 1 d . . . . .
O2 O 0.4264(3) 0.57565(16) 0.5803(3) 0.0388(10) Uani 1 1 d . . . . .
Cl2 Cl 0.56800(11) 0.46594(5) 0.78323(10) 0.0321(3) Uani 1 1 d . . . . .
Br2 Br -0.03046(7) 0.70248(3) 1.09907(7) 0.0611(2) Uani 1 1 d . . . . .
C2 C 0.6338(5) 0.6224(2) 0.7450(5) 0.0399(15) Uani 1 1 d . . . . .
Br3 Br 0.80763(6) 0.22849(3) 1.06518(7) 0.0576(2) Uani 1 1 d . . . . .
O3 O 0.3755(4) 0.63704(17) 0.6664(3) 0.0503(13) Uani 1 1 d . . . . .
P3 P 0.31774(12) 0.34780(6) 0.80180(12) 0.0335(3) Uani 1 1 d . . . . .
Cl3 Cl 0.49649(11) 0.55653(5) 0.96973(9) 0.0297(3) Uani 1 1 d . . . . .
C3 C 0.6674(6) 0.6661(2) 0.7868(5) 0.0444(16) Uani 1 1 d . . . . .
H3 H 0.641024 0.679229 0.832021 0.053 Uiso 1 1 calc R . . . .
C5 C 0.7751(6) 0.6717(3) 0.7009(6) 0.0507(19) Uani 1 1 d . . . . .
O5 O 0.1174(3) 0.49775(15) 0.9290(3) 0.0294(8) Uani 1 1 d . . . . .
C6 C 0.7430(6) 0.6289(3) 0.6583(6) 0.0523(18) Uani 1 1 d . . . . .
H6 H 0.769727 0.615903 0.613174 0.063 Uiso 1 1 calc R . . . .
O6 O 0.0855(3) 0.54991(15) 0.7808(3) 0.0338(9) Uani 1 1 d . . . . .
C7 C 0.6725(6) 0.6040(3) 0.6796(6) 0.0499(18) Uani 1 1 d . . . . .
H7 H 0.649630 0.573715 0.649061 0.060 Uiso 1 1 calc R . . . .
O7 O 0.3534(3) 0.39684(15) 0.8157(3) 0.0333(9) Uani 1 1 d . . . . .
C8 C 0.3461(8) 0.6577(3) 0.7420(6) 0.060(2) Uani 1 1 d . . . . .
H8 H 0.387853 0.642475 0.812049 0.072 Uiso 1 1 calc R . . . .
O8 O 0.1975(3) 0.34057(17) 0.7595(4) 0.0441(11) Uani 1 1 d . . . . .
C11 C 0.3314(5) 0.5575(2) 0.4933(4) 0.0320(12) Uani 1 1 d . . . . .
H11 H 0.278151 0.548830 0.519216 0.038 Uiso 1 1 calc R . . . .
C10 C 0.2300(9) 0.6502(4) 0.7078(8) 0.082(3) Uani 1 1 d . . . . .
H10A H 0.189035 0.664129 0.637905 0.123 Uiso 1 1 calc GR . . . .
H10B H 0.209518 0.665361 0.758058 0.123 Uiso 1 1 calc GR . . . .
H10C H 0.215144 0.616301 0.704836 0.123 Uiso 1 1 calc GR . . . .
C9 C 0.3735(9) 0.7085(3) 0.7491(7) 0.070(3) Uani 1 1 d . . . . .
H9A H 0.447415 0.711985 0.760550 0.105 Uiso 1 1 calc GR . . . .
H9B H 0.365540 0.722759 0.808022 0.105 Uiso 1 1 calc GR . . . .
H9C H 0.325837 0.724341 0.683541 0.105 Uiso 1 1 calc GR . . . .
C12 C 0.2862(6) 0.5955(3) 0.4131(5) 0.053(2) Uani 1 1 d . . . . .
H12A H 0.338208 0.604257 0.387699 0.080 Uiso 1 1 calc GR . . . .
H12B H 0.269548 0.623090 0.444543 0.080 Uiso 1 1 calc GR . . . .
H12C H 0.220938 0.584005 0.353995 0.080 Uiso 1 1 calc GR . . . .
C13 C 0.3620(5) 0.5146(3) 0.4540(6) 0.0452(16) Uani 1 1 d . . . . .
H13A H 0.298840 0.501142 0.395771 0.068 Uiso 1 1 calc GR . . . .
H13B H 0.392568 0.491390 0.510965 0.068 Uiso 1 1 calc GR . . . .
H13C H 0.414855 0.522858 0.429357 0.068 Uiso 1 1 calc GR . . . .
C14 C 0.2372(4) 0.5764(2) 0.9609(4) 0.0312(12) Uani 1 1 d . . . . .
H14A H 0.298007 0.564473 1.025281 0.037 Uiso 1 1 calc R . . . .
H14B H 0.266685 0.596902 0.923966 0.037 Uiso 1 1 calc R . . . .
C15 C 0.1691(5) 0.6061(2) 0.9936(5) 0.0328(13) Uani 1 1 d . . . . .
C16 C 0.1913(5) 0.6095(3) 1.0975(5) 0.0422(15) Uani 1 1 d . . . . .
H16 H 0.248605 0.591667 1.148173 0.051 Uiso 1 1 calc R . . . .
C17 C 0.1331(6) 0.6381(3) 1.1300(5) 0.0483(17) Uani 1 1 d . . . . .
H17 H 0.149745 0.640120 1.202406 0.058 Uiso 1 1 calc R . . . .
C18 C 0.0508(5) 0.6635(2) 1.0569(6) 0.0415(15) Uani 1 1 d . . . . .
C19 C 0.0284(5) 0.6608(2) 0.9534(5) 0.0406(15) Uani 1 1 d . . . . .
H19 H -0.028351 0.678905 0.902826 0.049 Uiso 1 1 calc R . . . .
C20 C 0.0866(5) 0.6324(2) 0.9220(5) 0.0395(14) Uani 1 1 d . . . . .
H20 H 0.069912 0.630655 0.849556 0.047 Uiso 1 1 calc R . . . .
C21 C 0.1784(4) 0.4659(2) 1.0162(4) 0.0307(12) Uani 1 1 d . . . . .
H21 H 0.254577 0.476158 1.051592 0.037 Uiso 1 1 calc R . . . .
C22 C 0.1711(6) 0.4177(2) 0.9728(5) 0.0470(16) Uani 1 1 d . . . . .
H22A H 0.096069 0.408925 0.932578 0.071 Uiso 1 1 calc GR . . . .
H22B H 0.206491 0.395296 1.030636 0.071 Uiso 1 1 calc GR . . . .
H22C H 0.206072 0.417141 0.926599 0.071 Uiso 1 1 calc GR . . . .
C23 C 0.1314(7) 0.4697(3) 1.0910(6) 0.057(2) Uani 1 1 d . . . . .
H23A H 0.137600 0.502315 1.116072 0.086 Uiso 1 1 calc GR . . . .
H23B H 0.169540 0.448590 1.150889 0.086 Uiso 1 1 calc GR . . . .
H23C H 0.056082 0.460656 1.055406 0.086 Uiso 1 1 calc GR . . . .
C24 C 0.0303(5) 0.5241(3) 0.6822(4) 0.0406(15) Uani 1 1 d . . . . .
H24 H 0.074075 0.496232 0.682065 0.049 Uiso 1 1 calc R . . . .
C25 C 0.0199(7) 0.5573(4) 0.5972(6) 0.084(4) Uani 1 1 d . . . . .
H25A H -0.021619 0.542350 0.528621 0.126 Uiso 1 1 calc GR . . . .
H25B H 0.090930 0.565358 0.604732 0.126 Uiso 1 1 calc GR . . . .
H25C H -0.016329 0.586093 0.602117 0.126 Uiso 1 1 calc GR . . . .
C26 C -0.0722(5) 0.5078(3) 0.6740(5) 0.0483(17) Uani 1 1 d . . . . .
H26A H -0.115034 0.535041 0.674401 0.072 Uiso 1 1 calc GR . . . .
H26B H -0.060024 0.487191 0.733792 0.072 Uiso 1 1 calc GR . . . .
H26C H -0.110265 0.490119 0.608290 0.072 Uiso 1 1 calc GR . . . .
C27 C 0.3663(5) 0.3153(3) 0.9211(5) 0.0427(15) Uani 1 1 d . . . . .
H27A H 0.369097 0.336455 0.977679 0.051 Uiso 1 1 calc R . . . .
H27B H 0.315382 0.289600 0.912976 0.051 Uiso 1 1 calc R . . . .
C28 C 0.4738(5) 0.2943(2) 0.9539(4) 0.0366(14) Uani 1 1 d . . . . .
C29 C 0.5619(5) 0.3224(2) 0.9839(5) 0.0387(14) Uani 1 1 d . . . . .
H29 H 0.554793 0.355798 0.983652 0.046 Uiso 1 1 calc R . . . .
C30 C 0.6613(5) 0.3024(2) 1.0146(5) 0.0406(15) Uani 1 1 d . . . . .
H30 H 0.721952 0.322110 1.033740 0.049 Uiso 1 1 calc R . . . .
C31 C 0.6724(5) 0.2546(2) 1.0175(5) 0.0398(14) Uani 1 1 d . . . . .
C32 C 0.5844(6) 0.2262(2) 0.9848(5) 0.0462(16) Uani 1 1 d . . . . .
H32 H 0.591449 0.192874 0.983894 0.055 Uiso 1 1 calc R . . . .
C33 C 0.4857(6) 0.2464(2) 0.9533(5) 0.0486(18) Uani 1 1 d . . . . .
H33 H 0.424605 0.226703 0.930770 0.058 Uiso 1 1 calc R . . . .
C37 C 0.1204(5) 0.3578(2) 0.6552(5) 0.0424(15) Uani 1 1 d . . . . .
H37 H 0.156852 0.379046 0.625265 0.051 Uiso 1 1 calc R . . . .
C38 C 0.0395(6) 0.3843(3) 0.6719(7) 0.061(2) Uani 1 1 d . . . . .
H38A H -0.013956 0.396632 0.604529 0.091 Uiso 1 1 calc GR . . . .
H38B H 0.073435 0.410552 0.720262 0.091 Uiso 1 1 calc GR . . . .
H38C H 0.004869 0.363295 0.702237 0.091 Uiso 1 1 calc GR . . . .
C39 C 0.0771(6) 0.3157(3) 0.5866(7) 0.067(2) Uani 1 1 d . . . . .
H39A H 0.026738 0.325847 0.515738 0.100 Uiso 1 1 calc GR . . . .
H39B H 0.040320 0.295295 0.615707 0.100 Uiso 1 1 calc GR . . . .
H39C H 0.135635 0.298104 0.583195 0.100 Uiso 1 1 calc GR . . . .
C4 C 0.7380(6) 0.6915(3) 0.7653(6) 0.0528(19) Uani 1 1 d . . . . .
H4 H 0.760492 0.722008 0.794397 0.063 Uiso 1 1 calc R . . . .
O4 O 0.2514(3) 0.49947(16) 0.8585(3) 0.0324(9) Uani 1 1 d . . . . .
O1 O 0.3746(3) 0.55434(15) 0.7244(3) 0.0349(9) Uani 1 1 d . . . . .

loop_
_atom_site_aniso_label
_atom_site_aniso_U_11
_atom_site_aniso_U_22
_atom_site_aniso_U_33
_atom_site_aniso_U_23
_atom_site_aniso_U_13
_atom_site_aniso_U_12
O9 0.042(5) 0.035(6) 0.013(5) 0.005(4) 0.008(4) -0.003(4)
C34 0.041(7) 0.045(7) 0.042(6) -0.001(5) 0.021(6) 0.007(5)
C35 0.082(10) 0.099(11) 0.041(7) 0.010(7) 0.027(7) 0.054(9)
C36 0.057(7) 0.067(8) 0.048(6) 0.011(5) 0.025(6) 0.007(6)
O9A 0.048(8) 0.042(11) 0.017(7) 0.021(6) 0.017(6) 0.012(7)
C34A 0.087(11) 0.041(9) 0.045(9) 0.024(7) 0.052(8) 0.020(9)
C35A 0.092(12) 0.033(11) 0.104(15) -0.011(10) 0.078(11) 0.006(10)
C36A 0.105(17) 0.104(16) 0.026(8) 0.006(8) 0.024(10) 0.057(13)
La1 0.01584(14) 0.04214(19) 0.01538(14) 0.00115(12) 0.00539(11) -0.00472(13)
Cl1 0.0503(10) 0.0900(14) 0.0195(7) 0.0107(8) -0.0039(7) -0.0403(10)
Br1 0.0600(5) 0.1017(8) 0.0720(6) 0.0374(5) 0.0218(5) -0.0195(5)
C1 0.041(4) 0.048(4) 0.026(3) 0.005(3) -0.005(3) -0.016(3)
P1 0.0358(8) 0.0417(9) 0.0220(7) 0.0053(6) 0.0022(6) -0.0043(7)
P2 0.0167(6) 0.0442(9) 0.0197(6) 0.0058(6) 0.0062(5) -0.0005(6)
O2 0.031(2) 0.054(3) 0.0224(19) -0.0008(18) 0.0039(17) -0.007(2)
Cl2 0.0235(6) 0.0500(8) 0.0248(6) 0.0012(6) 0.0125(5) 0.0015(6)
Br2 0.0659(5) 0.0509(4) 0.0705(5) -0.0011(4) 0.0340(4) 0.0193(4)
C2 0.038(3) 0.034(3) 0.027(3) 0.010(2) -0.004(3) -0.005(3)
Br3 0.0378(4) 0.0465(4) 0.0757(5) -0.0058(4) 0.0140(4) 0.0048(3)
O3 0.070(3) 0.046(3) 0.028(2) 0.003(2) 0.016(2) 0.006(3)
P3 0.0264(7) 0.0419(9) 0.0252(7) -0.0029(6) 0.0053(6) -0.0051(7)
Cl3 0.0277(7) 0.0399(7) 0.0161(5) -0.0006(5) 0.0048(5) -0.0024(6)
C3 0.047(4) 0.040(4) 0.034(3) -0.002(3) 0.008(3) -0.010(3)
C5 0.037(4) 0.049(4) 0.046(4) 0.021(3) 0.001(3) -0.005(3)
O5 0.0177(17) 0.043(2) 0.0269(19) 0.0103(17) 0.0090(15) 0.0031(16)
C6 0.045(4) 0.053(4) 0.050(4) 0.011(3) 0.014(3) 0.009(4)
O6 0.025(2) 0.047(2) 0.0211(18) 0.0077(17) 0.0036(16) -0.0024(18)
C7 0.053(4) 0.036(4) 0.048(4) -0.002(3) 0.011(3) -0.006(3)
O7 0.027(2) 0.048(2) 0.0217(18) -0.0031(17) 0.0077(16) -0.0087(18)
C8 0.092(7) 0.052(4) 0.038(4) 0.001(3) 0.030(4) 0.000(4)
O8 0.027(2) 0.049(3) 0.044(3) 0.006(2) 0.0050(19) -0.009(2)
C11 0.026(3) 0.043(3) 0.024(3) 0.002(2) 0.008(2) -0.002(2)
C10 0.095(8) 0.081(7) 0.063(6) -0.005(5) 0.030(6) 0.002(6)
C9 0.101(8) 0.058(5) 0.055(5) -0.010(4) 0.038(5) 0.006(5)
C12 0.054(4) 0.051(4) 0.028(3) 0.010(3) -0.006(3) -0.004(4)
C13 0.038(3) 0.051(4) 0.046(4) -0.009(3) 0.019(3) 0.003(3)
C14 0.020(3) 0.045(3) 0.026(3) 0.009(2) 0.008(2) 0.004(2)
C15 0.024(3) 0.039(3) 0.034(3) 0.003(2) 0.012(2) -0.002(2)
C16 0.038(3) 0.053(4) 0.030(3) 0.008(3) 0.011(3) 0.013(3)
C17 0.055(4) 0.056(4) 0.032(3) 0.005(3) 0.017(3) 0.019(4)
C18 0.039(4) 0.036(3) 0.055(4) 0.003(3) 0.026(3) 0.001(3)
C19 0.027(3) 0.050(4) 0.035(3) 0.011(3) 0.005(3) 0.007(3)
C20 0.028(3) 0.054(4) 0.036(3) 0.009(3) 0.014(3) 0.001(3)
C21 0.022(3) 0.043(3) 0.023(3) 0.008(2) 0.006(2) 0.003(2)
C22 0.049(4) 0.045(4) 0.041(4) 0.006(3) 0.015(3) 0.000(3)
C23 0.063(5) 0.080(6) 0.046(4) 0.027(4) 0.040(4) 0.026(4)
C24 0.027(3) 0.062(4) 0.021(3) 0.002(3) 0.000(2) -0.006(3)
C25 0.062(5) 0.135(9) 0.027(4) 0.020(4) -0.005(3) -0.050(6)
C26 0.034(3) 0.067(5) 0.035(3) 0.005(3) 0.007(3) -0.011(3)
C27 0.028(3) 0.062(4) 0.034(3) 0.008(3) 0.010(3) 0.002(3)
C28 0.032(3) 0.047(4) 0.023(3) 0.001(2) 0.005(2) -0.006(3)
C29 0.038(3) 0.042(4) 0.034(3) -0.007(3) 0.014(3) -0.006(3)
C30 0.034(3) 0.043(4) 0.042(3) -0.008(3) 0.015(3) -0.004(3)
C31 0.041(4) 0.036(3) 0.039(3) -0.007(3) 0.015(3) -0.002(3)
C32 0.043(4) 0.038(4) 0.047(4) -0.002(3) 0.010(3) -0.006(3)
C33 0.036(4) 0.042(4) 0.047(4) 0.005(3) 0.000(3) -0.012(3)
C37 0.027(3) 0.043(4) 0.039(3) 0.002(3) -0.002(3) -0.004(3)
C38 0.047(4) 0.061(5) 0.062(5) 0.010(4) 0.014(4) 0.007(4)
C39 0.044(4) 0.060(5) 0.064(5) -0.013(4) -0.005(4) -0.008(4)
C4 0.055(5) 0.041(4) 0.049(4) 0.001(3) 0.010(4) -0.019(3)
O4 0.0198(18) 0.052(2) 0.0255(19) 0.0026(17) 0.0104(16) -0.0009(18)
O1 0.032(2) 0.040(2) 0.0228(19) 0.0022(17) 0.0028(16) -0.0028(18)

loop_
_atom_type_symbol
_atom_type_description
_atom_type_scat_dispersion_real
_atom_type_scat_dispersion_imag
_atom_type_scat_source
C C 0.0033 0.0016 'International Tables Vol C Tables 4.2.6.8 and 6.1.1.4'
H H 0.0000 0.0000 'International Tables Vol C Tables 4.2.6.8 and 6.1.1.4'
Br Br -0.2901 2.4595 'International Tables Vol C Tables 4.2.6.8 and 6.1.1.4'
Cl Cl 0.1484 0.1585 'International Tables Vol C Tables 4.2.6.8 and 6.1.1.4'
La La -0.2871 2.4523 'International Tables Vol C Tables 4.2.6.8 and 6.1.1.4'
O O 0.0106 0.0060 'International Tables Vol C Tables 4.2.6.8 and 6.1.1.4'
P P 0.1023 0.0942 'International Tables Vol C Tables 4.2.6.8 and 6.1.1.4'

loop_
_geom_angle_atom_site_label_1
_geom_angle_atom_site_label_2
_geom_angle_atom_site_label_3
_geom_angle
_geom_angle_site_symmetry_1
_geom_angle_site_symmetry_3
_geom_angle_publ_flag
C34 O9 P3 122.3(10) . . ?
O9 C34 C35 105.9(11) . . ?
O9 C34 C36 108.6(12) . . ?
C36 C34 C35 113.8(10) . . ?
C34A O9A P3 118.3(15) . . ?
O9A C34A C35A 106.8(16) . . ?
O9A C34A C36A 107.5(18) . . ?
C36A C34A C35A 112.4(16) . . ?
Cl1 La1 Cl3 146.10(5) . 3_667 ?
Cl1 La1 Cl3 142.00(6) . . ?
Cl2 La1 Cl1 97.70(6) . . ?
Cl2 La1 Cl3 93.11(4) . . ?
Cl2 La1 Cl3 91.76(4) . 3_667 ?
Cl3 La1 Cl3 69.09(5) 3_667 . ?
O7 La1 Cl1 75.68(10) . . ?
O7 La1 Cl2 94.09(10) . . ?
O7 La1 Cl3 71.21(9) . 3_667 ?
O7 La1 Cl3 139.81(9) . . ?
O7 La1 O1 149.58(13) . . ?
O4 La1 Cl1 86.37(10) . . ?
O4 La1 Cl2 174.27(11) . . ?
O4 La1 Cl3 87.02(10) . 3_667 ?
O4 La1 Cl3 81.22(10) . . ?
O4 La1 O7 90.82(15) . . ?
O4 La1 O1 92.23(15) . . ?
O1 La1 Cl1 74.33(10) . . ?
O1 La1 Cl2 85.03(11) . . ?
O1 La1 Cl3 139.17(10) . 3_667 ?
O1 La1 Cl3 70.46(9) . . ?
C2 C1 P1 118.8(4) . . ?
O2 P1 C1 104.7(3) . . ?
O3 P1 C1 109.6(3) . . ?
O3 P1 O2 103.3(3) . . ?
O1 P1 C1 111.1(3) . . ?
O1 P1 O2 115.3(3) . . ?
O1 P1 O3 112.2(3) . . ?
O5 P2 C14 109.7(3) . . ?
O6 P2 O5 104.9(2) . . ?
O6 P2 C14 104.1(3) . . ?
O4 P2 O5 111.7(2) . . ?
O4 P2 O6 114.2(2) . . ?
O4 P2 C14 111.7(3) . . ?
C11 O2 P1 121.5(4) . . ?
C3 C2 C1 121.8(7) . . ?
C3 C2 C7 118.4(7) . . ?
C7 C2 C1 119.6(6) . . ?
C8 O3 P1 120.3(5) . . ?
O9 P3 C27 111.7(5) . . ?
O9A P3 O8 103.5(9) . . ?
O9A P3 C27 97.1(7) . . ?
O7 P3 O9 106.9(5) . . ?
O7 P3 O9A 122.5(7) . . ?
O7 P3 O8 115.6(3) . . ?
O7 P3 C27 113.7(3) . . ?
O8 P3 O9 107.9(5) . . ?
O8 P3 C27 101.0(3) . . ?
La1 Cl3 La1 110.91(5) 3_667 . ?
C2 C3 C4 121.7(7) . . ?
C6 C5 Br1 119.6(7) . . ?
C6 C5 C4 121.6(7) . . ?
C4 C5 Br1 118.8(6) . . ?
C21 O5 P2 120.0(3) . . ?
C5 C6 C7 120.1(8) . . ?
C24 O6 P2 122.6(4) . . ?
C6 C7 C2 120.3(7) . . ?
P3 O7 La1 172.9(3) . . ?
O3 C8 C10 109.6(7) . . ?
O3 C8 C9 107.1(7) . . ?
C9 C8 C10 111.9(8) . . ?
C37 O8 P3 122.3(4) . . ?
O2 C11 C12 108.3(5) . . ?
O2 C11 C13 107.6(5) . . ?
C13 C11 C12 113.6(6) . . ?
C15 C14 P2 116.6(4) . . ?
C16 C15 C14 120.4(5) . . ?
C16 C15 C20 118.1(6) . . ?
C20 C15 C14 121.4(6) . . ?
C17 C16 C15 121.6(6) . . ?
C18 C17 C16 119.0(6) . . ?
C17 C18 Br2 119.9(5) . . ?
C19 C18 Br2 120.1(5) . . ?
C19 C18 C17 120.0(6) . . ?
C20 C19 C18 120.5(6) . . ?
C19 C20 C15 120.8(6) . . ?
O5 C21 C22 108.1(5) . . ?
O5 C21 C23 106.5(5) . . ?
C22 C21 C23 113.3(6) . . ?
O6 C24 C25 106.3(6) . . ?
O6 C24 C26 108.4(5) . . ?
C26 C24 C25 113.5(6) . . ?
C28 C27 P3 114.2(5) . . ?
C29 C28 C27 120.8(6) . . ?
C33 C28 C27 120.2(6) . . ?
C33 C28 C29 119.0(6) . . ?
C28 C29 C30 120.2(6) . . ?
C31 C30 C29 120.2(6) . . ?
C30 C31 Br3 119.4(5) . . ?
C30 C31 C32 120.0(6) . . ?
C32 C31 Br3 120.6(5) . . ?
C31 C32 C33 119.4(6) . . ?
C28 C33 C32 121.2(6) . . ?
O8 C37 C39 107.2(6) . . ?
C38 C37 O8 106.2(6) . . ?
C38 C37 C39 113.4(6) . . ?
C5 C4 C3 118.0(7) . . ?
P2 O4 La1 160.2(3) . . ?
P1 O1 La1 145.1(3) . . ?

loop_
_geom_bond_atom_site_label_1
_geom_bond_atom_site_label_2
_geom_bond_distance
_geom_bond_site_symmetry_2
_geom_bond_publ_flag
O9 C34 1.460(15) . ?
O9 P3 1.585(12) . ?
C34 C35 1.501(15) . ?
C34 C36 1.468(16) . ?
O9A C34A 1.464(16) . ?
O9A P3 1.51(2) . ?
C34A C35A 1.51(2) . ?
C34A C36A 1.48(2) . ?
La1 Cl1 2.7583(15) . ?
La1 Cl2 2.7425(14) . ?
La1 Cl3 2.8952(13) 3_667 ?
La1 Cl3 2.9317(14) . ?
La1 O7 2.425(4) . ?
La1 O4 2.366(4) . ?
La1 O1 2.436(4) . ?
Br1 C5 1.884(7) . ?
C1 P1 1.768(6) . ?
C1 C2 1.479(9) . ?
P1 O2 1.539(4) . ?
P1 O3 1.534(5) . ?
P1 O1 1.459(5) . ?
P2 O5 1.545(4) . ?
P2 O6 1.537(4) . ?
P2 C14 1.757(6) . ?
P2 O4 1.470(4) . ?
O2 C11 1.447(7) . ?
Br2 C18 1.867(7) . ?
C2 C3 1.361(9) . ?
C2 C7 1.372(11) . ?
Br3 C31 1.860(7) . ?
O3 C8 1.437(9) . ?
P3 O7 1.459(4) . ?
P3 O8 1.531(5) . ?
P3 C27 1.775(6) . ?
C3 C4 1.364(10) . ?
C5 C6 1.340(11) . ?
C5 C4 1.360(12) . ?
O5 C21 1.460(6) . ?
C6 C7 1.354(11) . ?
O6 C24 1.460(7) . ?
C8 C10 1.492(14) . ?
C8 C9 1.480(11) . ?
O8 C37 1.474(7) . ?
C11 C12 1.487(8) . ?
C11 C13 1.479(9) . ?
C14 C15 1.494(8) . ?
C15 C16 1.369(9) . ?
C15 C20 1.370(8) . ?
C16 C17 1.369(9) . ?
C17 C18 1.364(9) . ?
C18 C19 1.362(9) . ?
C19 C20 1.356(9) . ?
C21 C22 1.481(9) . ?
C21 C23 1.484(8) . ?
C24 C25 1.486(10) . ?
C24 C26 1.465(9) . ?
C27 C28 1.489(9) . ?
C28 C29 1.369(9) . ?
C28 C33 1.366(9) . ?
C29 C30 1.382(9) . ?
C30 C31 1.361(9) . ?
C31 C32 1.369(9) . ?
C32 C33 1.375(10) . ?
C37 C38 1.466(11) . ?
C37 C39 1.486(10) . ?
